data_1501613
loop_
_publ_author_name
'Dominic Lalibert\'e'
'Thierry Maris'
'James D. Wuest'

_publ_section_title
;
 Molecular tectonics - Use of urethanes and ureas derived from
 tetraphenylmethane and tetraphenylsilane to build porous chiral
 hydrogenbonded networks
;
_journal_name_full 'Can. J. Chem.'
_journal_page_first 386
_journal_page_last 398
_journal_paper_doi 10.1139/v03-208
_journal_volume 82
_journal_year 2004
_chemical_compound_source 'Synthesized by the authors. See text'
_chemical_formula_sum 'C55 H80 N4 O8'
_chemical_formula_weight 925.23
_chemical_name_systematic
; 
 ? 
;
_space_group_IT_number 80
_symmetry_cell_setting tetragonal
_symmetry_space_group_name_Hall 'I 4bw'
_symmetry_space_group_name_H-M 'I 41'
_atom_sites_solution_hydrogens geom
_atom_sites_solution_primary direct
_atom_sites_solution_secondary difmap
_audit_creation_method SHELXL-97
_cell_angle_alpha 90.00
_cell_angle_beta 90.00
_cell_angle_gamma 90.00
_cell_formula_units_Z 4
_cell_length_a 17.7201(6)
_cell_length_b 17.7201(6)
_cell_length_c 16.0845(7)
_cell_measurement_reflns_used 4677
_cell_measurement_temperature 293(2)
_cell_measurement_theta_max 71.09
_cell_measurement_theta_min 3.53
_cell_volume 5050.6(3)
_computing_cell_refinement 'SMART (Bruker, 1999)'
_computing_data_collection 'SMART (Bruker, 1999)'
_computing_data_reduction 'SAINT (Bruker, 1999)'
_computing_molecular_graphics 'SHELXTL (Bruker, 1997)'
_computing_publication_material 'UdMX (local program)'
_computing_structure_refinement 'SHELXL97 (Sheldrick, 1997)'
_computing_structure_solution 'SHELXS97 (Sheldrick, 1997)'
_diffrn_ambient_temperature 293(2)
_diffrn_detector_area_resol_mean 5.5
_diffrn_measured_fraction_theta_full 0.984
_diffrn_measured_fraction_theta_max 0.984
_diffrn_measurement_device_type 'Bruker AXS Smart 2K/Platform'
_diffrn_measurement_method \w
_diffrn_radiation_monochromator graphite
_diffrn_radiation_source 'Sealed Tube'
_diffrn_radiation_type CuK\a
_diffrn_radiation_wavelength 1.54178
_diffrn_reflns_av_R_equivalents 0.065
_diffrn_reflns_av_sigmaI/netI 0.1005
_diffrn_reflns_limit_h_max 21
_diffrn_reflns_limit_h_min -21
_diffrn_reflns_limit_k_max 21
_diffrn_reflns_limit_k_min -21
_diffrn_reflns_limit_l_max 19
_diffrn_reflns_limit_l_min -20
_diffrn_reflns_number 16858
_diffrn_reflns_theta_full 73.85
_diffrn_reflns_theta_max 73.85
_diffrn_reflns_theta_min 3.53
_diffrn_standards_decay_% -1.79
_diffrn_standards_number 142
_exptl_absorpt_coefficient_mu 0.643
_exptl_absorpt_correction_T_max 0.8300
_exptl_absorpt_correction_T_min 0.3100
_exptl_absorpt_correction_type multi-scan
_exptl_absorpt_process_details 'Sadabs (Sheldrick,1996)'
_exptl_crystal_colour Colourless
_exptl_crystal_density_diffrn 1.217
_exptl_crystal_density_method 'not measured'
_exptl_crystal_description block
_exptl_crystal_F_000 2008
_exptl_crystal_size_max 0.50
_exptl_crystal_size_mid 0.30
_exptl_crystal_size_min 0.30
_refine_diff_density_max 0.223
_refine_diff_density_min -0.290
_refine_diff_density_rms 0.055
_refine_ls_abs_structure_details 'Flack H D (1983), Acta Cryst. A39, 876-881'
_refine_ls_abs_structure_Flack 0.1(18)
_refine_ls_extinction_method none
_refine_ls_goodness_of_fit_ref 1.038
_refine_ls_hydrogen_treatment constr
_refine_ls_matrix_type full
_refine_ls_number_parameters 267
_refine_ls_number_reflns 4837
_refine_ls_number_restraints 12
_refine_ls_restrained_S_all 1.040
_refine_ls_R_factor_all 0.1946
_refine_ls_R_factor_gt 0.1022
_refine_ls_shift/su_max 1.093
_refine_ls_shift/su_mean 0.057
_refine_ls_structure_factor_coef Fsqd
_refine_ls_weighting_details 'calc w=1/[\s^2^(Fo^2^)+(0.1250P)^2^+0.0000P] where P=(Fo^2^+2Fc^2^)/3'
_refine_ls_weighting_scheme calc
_refine_ls_wR_factor_gt 0.2493
_refine_ls_wR_factor_ref 0.2888
_reflns_number_gt 1859
_reflns_number_total 4837
_reflns_threshold_expression I>2\s(I)
_cod_data_source_file deposit.cif
_cod_data_source_block jiw377
_cod_original_sg_symbol_H-M I41
_cod_database_code 1501613

loop_
_symmetry_equiv_pos_as_xyz
'x, y, z'
'-x+1/2, -y+1/2, z+1/2'
'-y, x+1/2, z+1/4'
'y+1/2, -x, z+3/4'
'x+1/2, y+1/2, z+1/2'
'-x+1, -y+1, z+1'
'-y+1/2, x+1, z+3/4'
'y+1, -x+1/2, z+5/4'

loop_
_atom_site_label
_atom_site_type_symbol
_atom_site_fract_x
_atom_site_fract_y
_atom_site_fract_z
_atom_site_U_iso_or_equiv
_atom_site_adp_type
_atom_site_occupancy
_atom_site_symmetry_multiplicity
_atom_site_calc_flag
_atom_site_refinement_flags
C1 C 0.0000 0.5000 0.23756(15) 0.0619(5) Uani 1 2 d S
C11 C 0.06197(7) 0.53753(7) 0.18495(8) 0.0597(4) Uani 1 1 d .
C12 C 0.13589(7) 0.54089(7) 0.20704(8) 0.0662(5) Uani 1 1 d .
H12 H 0.1508 0.5162 0.2554 0.079 Uiso 1 1 calc .
C13 C 0.19205(8) 0.58016(9) 0.16036(10) 0.0911(6) Uani 1 1 d .
H13 H 0.2414 0.5826 0.1798 0.109 Uiso 1 1 calc .
C14 C 0.17289(7) 0.61457(8) 0.08615(8) 0.0708(5) Uani 1 1 d .
C15 C 0.09643(8) 0.61134(8) 0.06170(8) 0.0725(5) Uani 1 1 d .
H15 H 0.0815 0.6353 0.0129 0.087 Uiso 1 1 calc .
C16 C 0.04375(7) 0.57374(7) 0.10815(9) 0.0749(5) Uani 1 1 d .
H16 H -0.0057 0.5717 0.0890 0.090 Uiso 1 1 calc .
N17 N 0.22150(7) 0.65040(7) 0.03312(8) 0.0956(5) Uani 1 1 d .
H17 H 0.2075 0.6571 -0.0175 0.115 Uiso 1 1 calc .
C18 C 0.29044(11) 0.67593(9) 0.05595(10) 0.1148(7) Uani 1 1 d .
O18 O 0.32422(6) 0.66481(7) 0.12083(7) 0.1334(5) Uani 1 1 d .
O19 O 0.31949(7) 0.71331(9) -0.00934(9) 0.1739(6) Uani 1 1 d .
C20 C 0.39873(19) 0.75719(15) 0.01419(15) 0.3083(3) Uani 1 1 d DU
H20 H 0.4146 0.7710 0.0705 0.370 Uiso 1 1 calc .
C21 C 0.4437(2) 0.70792(15) -0.0451(2) 0.4316(4) Uani 1 1 d DU
H21A H 0.4859 0.7373 -0.0658 0.518 Uiso 1 1 calc R
H21B H 0.4118 0.6960 -0.0923 0.518 Uiso 1 1 calc R
C22 C 0.4754(2) 0.63187(19) -0.0089(3) 0.4657(9) Uani 1 1 d DU
H22A H 0.5092 0.6094 -0.0484 0.698 Uiso 1 1 calc R
H22B H 0.4344 0.5979 0.0020 0.698 Uiso 1 1 calc R
H22C H 0.5021 0.6419 0.0419 0.698 Uiso 1 1 calc R
C23 C 0.3862(2) 0.81319(17) -0.0574(2) 0.3518(5) Uani 1 1 d DU
H23A H 0.3525 0.8524 -0.0396 0.528 Uiso 1 1 calc R
H23B H 0.3646 0.7872 -0.1041 0.528 Uiso 1 1 calc R
H23C H 0.4337 0.8350 -0.0734 0.528 Uiso 1 1 calc R
C31 C -0.03720(7) 0.56057(7) 0.29465(8) 0.0633(5) Uani 1 1 d .
C32 C -0.07288(7) 0.54214(7) 0.36638(9) 0.0736(5) Uani 1 1 d .
H32 H -0.0724 0.4922 0.3841 0.088 Uiso 1 1 calc .
C33 C -0.11020(8) 0.59574(8) 0.41425(9) 0.0814(5) Uani 1 1 d .
H33 H -0.1331 0.5817 0.4639 0.098 Uiso 1 1 calc .
C34 C -0.11301(7) 0.66780(7) 0.38857(9) 0.0716(5) Uani 1 1 d .
C35 C -0.07633(8) 0.68821(7) 0.31685(8) 0.0739(5) Uani 1 1 d .
H35 H -0.0766 0.7382 0.2994 0.089 Uiso 1 1 calc .
C36 C -0.04042(7) 0.63623(8) 0.27257(10) 0.0808(5) Uani 1 1 d .
H36 H -0.0161 0.6513 0.2241 0.097 Uiso 1 1 calc .
N37 N -0.15486(7) 0.72167(6) 0.44025(7) 0.0846(4) Uani 1 1 d .
H37 H -0.1652 0.7065 0.4898 0.102 Uiso 1 1 calc .
C38 C -0.17869(9) 0.78932(8) 0.42188(9) 0.0898(6) Uani 1 1 d .
O38 O -0.16959(6) 0.82142(5) 0.35780(7) 0.1063(4) Uani 1 1 d .
O39 O -0.21845(7) 0.81794(6) 0.48487(7) 0.1189(5) Uani 1 1 d .
C40 C -0.26446(10) 0.88448(8) 0.47040(10) 0.1337(7) Uani 1 1 d D
H40 H -0.2865 0.8805 0.4147 0.160 Uiso 1 1 calc .
C41 C -0.32826(10) 0.88069(10) 0.53370(16) 0.1990(11) Uani 1 1 d D
H41A H -0.3604 0.9247 0.5279 0.239 Uiso 1 1 calc R
H41B H -0.3075 0.8807 0.5895 0.239 Uiso 1 1 calc R
C42 C -0.37510(12) 0.80887(11) 0.5202(2) 0.2106(13) Uani 1 1 d D
H42A H -0.4140 0.8061 0.5616 0.316 Uiso 1 1 calc R
H42B H -0.3430 0.7654 0.5246 0.316 Uiso 1 1 calc R
H42C H -0.3976 0.8102 0.4659 0.316 Uiso 1 1 calc R
C43 C -0.21792(14) 0.95533(10) 0.47367(19) 0.2182(14) Uani 1 1 d D
H43A H -0.1803 0.9539 0.4307 0.327 Uiso 1 1 calc R
H43B H -0.1937 0.9590 0.5269 0.327 Uiso 1 1 calc R
H43C H -0.2500 0.9983 0.4654 0.327 Uiso 1 1 calc R
C101 C 0.5000 0.0000 0.1124(14) 0.779(13) Uiso 1 2 d S
C102 C 0.5000 0.0000 0.3520(13) 0.716(12) Uiso 1 2 d S
C103 C 0.5000 0.0000 0.1999(19) 0.920(18) Uiso 1 2 d S

loop_
_atom_site_aniso_label
_atom_site_aniso_U_11
_atom_site_aniso_U_22
_atom_site_aniso_U_33
_atom_site_aniso_U_23
_atom_site_aniso_U_13
_atom_site_aniso_U_12
C1 0.0664(10) 0.0446(10) 0.0746(10) 0.000 0.000 0.0142(12)
C11 0.0588(7) 0.0503(7) 0.0700(8) -0.0069(7) 0.0092(7) 0.0080(7)
C12 0.0535(7) 0.0752(9) 0.0700(8) -0.0003(8) 0.0022(7) -0.0022(7)
C13 0.0677(9) 0.0989(11) 0.1067(11) 0.0152(10) -0.0080(9) 0.0009(9)
C14 0.0692(9) 0.0713(8) 0.0718(9) -0.0119(8) -0.0008(8) -0.0099(8)
C15 0.0746(9) 0.0769(9) 0.0661(9) 0.0047(8) 0.0041(8) 0.0204(7)
C16 0.0634(8) 0.0700(9) 0.0914(10) -0.0076(8) -0.0083(9) 0.0047(7)
N17 0.0827(8) 0.1033(8) 0.1010(9) 0.0143(8) 0.0202(8) -0.0394(7)
C18 0.1354(14) 0.1093(12) 0.0996(12) 0.0377(10) 0.0109(11) -0.0265(11)
O18 0.1101(8) 0.1992(11) 0.0908(7) 0.0042(8) -0.0144(7) -0.0605(8)
O19 0.1518(10) 0.2289(11) 0.1409(10) 0.0441(9) 0.0216(8) -0.1107(8)
C20 0.3067(8) 0.3664(4) 0.2518(5) 0.0466(3) 0.0445(5) -0.1129(3)
C21 0.4036(9) 0.4183(3) 0.4730(9) -0.0353(3) 0.0223(5) 0.0304(3)
C22 0.3740(11) 0.6168(3) 0.406(2) 0.0520(5) -0.0365(12) 0.1307(4)
C23 0.4102(14) 0.3553(4) 0.2899(6) 0.0328(4) -0.0445(15) -0.0468(4)
C31 0.0571(8) 0.0526(8) 0.0802(9) 0.0131(7) 0.0091(8) 0.0080(7)
C32 0.0806(9) 0.0502(8) 0.0899(10) -0.0047(8) 0.0222(9) -0.0072(7)
C33 0.0737(9) 0.0728(9) 0.0976(11) -0.0014(9) 0.0224(9) 0.0110(8)
C34 0.0631(8) 0.0589(8) 0.0927(11) -0.0121(8) 0.0211(8) 0.0036(7)
C35 0.0882(10) 0.0554(8) 0.0782(9) 0.0022(8) 0.0185(8) 0.0220(8)
C36 0.0766(9) 0.0748(10) 0.0910(10) 0.0146(9) 0.0283(9) 0.0138(8)
N37 0.1045(9) 0.0780(7) 0.0712(8) 0.0132(7) 0.0049(7) 0.0096(7)
C38 0.1196(12) 0.0677(9) 0.0821(10) -0.0118(9) -0.0173(10) 0.0316(9)
O38 0.1206(7) 0.0829(7) 0.1154(8) -0.0040(7) 0.0199(7) 0.0431(6)
O39 0.1543(9) 0.1157(8) 0.0868(7) 0.0001(7) 0.0166(7) 0.0585(7)
C40 0.1840(15) 0.1001(11) 0.1170(12) 0.0047(11) 0.0579(12) 0.0819(10)
C41 0.1593(16) 0.1431(15) 0.295(2) -0.0646(17) 0.0663(17) 0.0744(12)
C42 0.1428(18) 0.1671(19) 0.322(3) -0.005(2) 0.073(2) 0.0445(16)
C43 0.284(3) 0.1111(15) 0.260(3) -0.0315(19) 0.068(3) 0.0282(19)

loop_
_atom_type_symbol
_atom_type_description
_atom_type_scat_dispersion_real
_atom_type_scat_dispersion_imag
_atom_type_scat_source
C C 0.0181 0.0091 'International Tables Vol C Tables 4.2.6.8 and 6.1.1.4'
H H 0.0000 0.0000 'International Tables Vol C Tables 4.2.6.8 and 6.1.1.4'
N N 0.0311 0.0180 'International Tables Vol C Tables 4.2.6.8 and 6.1.1.4'
O O 0.0492 0.0322 'International Tables Vol C Tables 4.2.6.8 and 6.1.1.4'

loop_
_geom_angle_atom_site_label_1
_geom_angle_atom_site_label_2
_geom_angle_atom_site_label_3
_geom_angle_site_symmetry_1
_geom_angle_site_symmetry_3
_geom_angle
_geom_angle_publ_flag
C11 C1 C11 6_454 . 113.22(18) y
C11 C1 C31 6_454 . 108.66(6) y
C11 C1 C31 . . 109.17(6) y
C11 C1 C31 6_454 6_454 109.17(6) y
C11 C1 C31 . 6_454 108.66(6) y
C31 C1 C31 . 6_454 107.81(17) y
C12 C11 C16 . . 115.11(11) y
C12 C11 C1 . . 124.30(12) y
C16 C11 C1 . . 120.57(12) y
C11 C12 C13 . . 123.76(13) y
C11 C12 H12 . . 118.1 ?
C13 C12 H12 . . 118.1 ?
C14 C13 C12 . . 119.86(13) y
C14 C13 H13 . . 120.1 ?
C12 C13 H13 . . 120.1 ?
N17 C14 C13 . . 126.02(12) y
N17 C14 C15 . . 116.69(12) y
C13 C14 C15 . . 117.27(12) y
C16 C15 C14 . . 121.47(12) y
C16 C15 H15 . . 119.3 ?
C14 C15 H15 . . 119.3 ?
C15 C16 C11 . . 122.44(12) y
C15 C16 H16 . . 118.8 ?
C11 C16 H16 . . 118.8 ?
C18 N17 C14 . . 123.65(13) y
C18 N17 H17 . . 118.2 ?
C14 N17 H17 . . 118.2 ?
O18 C18 O19 . . 124.09(18) y
O18 C18 N17 . . 128.41(16) y
O19 C18 N17 . . 107.37(14) y
C18 O19 C20 . . 112.28(15) y
C21 C20 C23 . . 88.6(2) y
C21 C20 O19 . . 91.8(2) y
C23 C20 O19 . . 90.5(2) y
C21 C20 H20 . . 125 ?
C23 C20 H20 . . 125.1 ?
O19 C20 H20 . . 125 ?
C20 C21 C22 . . 116.6(3) y
C20 C21 H21A . . 108.1 ?
C22 C21 H21A . . 108.1 ?
C20 C21 H21B . . 108.1 ?
C22 C21 H21B . . 108.2 ?
H21A C21 H21B . . 107.3 ?
C21 C22 H22A . . 109.4 ?
C21 C22 H22B . . 109.4 ?
H22A C22 H22B . . 109.5 ?
C21 C22 H22C . . 109.5 ?
H22A C22 H22C . . 109.5 ?
H22B C22 H22C . . 109.5 ?
C20 C23 H23A . . 109.4 ?
C20 C23 H23B . . 109.5 ?
H23A C23 H23B . . 109.5 ?
C20 C23 H23C . . 109.5 ?
H23A C23 H23C . . 109.5 ?
H23B C23 H23C . . 109.5 ?
C32 C31 C36 . . 115.55(12) y
C32 C31 C1 . . 122.20(12) y
C36 C31 C1 . . 122.12(12) y
C31 C32 C33 . . 121.92(12) y
C31 C32 H32 . . 119 ?
C33 C32 H32 . . 119 ?
C34 C33 C32 . . 119.80(13) y
C34 C33 H33 . . 120.1 ?
C32 C33 H33 . . 120.1 ?
C33 C34 C35 . . 119.43(13) y
C33 C34 N37 . . 117.59(12) y
C35 C34 N37 . . 122.97(12) y
C36 C35 C34 . . 119.69(13) y
C36 C35 H35 . . 120.2 ?
C34 C35 H35 . . 120.1 ?
C35 C36 C31 . . 123.56(14) y
C35 C36 H36 . . 118.2 ?
C31 C36 H36 . . 118.2 ?
C38 N37 C34 . . 129.27(12) y
C38 N37 H37 . . 115.4 ?
C34 N37 H37 . . 115.4 ?
O38 C38 N37 . . 126.33(14) y
O38 C38 O39 . . 123.26(14) y
N37 C38 O39 . . 110.37(13) y
C38 O39 C40 . . 118.90(12) y
O39 C40 C43 . . 111.38(15) y
O39 C40 C41 . . 105.89(13) y
C43 C40 C41 . . 114.88(16) y
O39 C40 H40 . . 108.1 ?
C43 C40 H40 . . 108.2 ?
C41 C40 H40 . . 108.2 ?
C40 C41 C42 . . 110.07(18) y
C40 C41 H41A . . 109.6 ?
C42 C41 H41A . . 109.6 ?
C40 C41 H41B . . 109.6 ?
C42 C41 H41B . . 109.7 ?
H41A C41 H41B . . 108.2 ?
C41 C42 H42A . . 109.5 ?
C41 C42 H42B . . 109.5 ?
H42A C42 H42B . . 109.5 ?
C41 C42 H42C . . 109.5 ?
H42A C42 H42C . . 109.5 ?
H42B C42 H42C . . 109.5 ?
C40 C43 H43A . . 109.5 ?
C40 C43 H43B . . 109.5 ?
H43A C43 H43B . . 109.5 ?
C40 C43 H43C . . 109.5 ?
H43A C43 H43C . . 109.5 ?
H43B C43 H43C . . 109.5 ?

loop_
_geom_bond_atom_site_label_1
_geom_bond_atom_site_label_2
_geom_bond_site_symmetry_2
_geom_bond_distance
_geom_bond_publ_flag
C1 C11 6_454 1.5376(18) y
C1 C11 . 1.5376(18) y
C1 C31 . 1.5588(19) y
C1 C31 6_454 1.5588(19) y
C11 C12 . 1.3584(17) y
C11 C16 . 1.4289(19) y
C12 C13 . 1.428(2) y
C12 H12 . 0.93 ?
C13 C14 . 1.383(2) y
C13 H13 . 0.9299 ?
C14 N17 . 1.3685(18) y
C14 C15 . 1.4120(18) y
C15 C16 . 1.3687(19) y
C15 H15 . 0.9301 ?
C16 H16 . 0.9299 ?
N17 C18 . 1.353(2) y
N17 H17 . 0.86 ?
C18 O18 . 1.219(2) y
C18 O19 . 1.344(2) y
O19 C20 . 1.649(3) y
C20 C21 . 1.519(4) y
C20 C23 . 1.537(4) y
C20 H20 . 0.9796 ?
C21 C22 . 1.572(4) y
C21 H21a . 0.97 ?
C21 H21b . 0.97 ?
C22 H22a . 0.96 ?
C22 H22b . 0.96 ?
C22 H22c . 0.96 ?
C23 H23a . 0.96 ?
C23 H23b . 0.96 ?
C23 H23c . 0.96 ?
C31 C32 . 1.3556(19) y
C31 C36 . 1.3881(19) y
C32 C33 . 1.3900(19) y
C32 H32 . 0.93 ?
C33 C34 . 1.3429(19) y
C33 H33 . 0.93 ?
C34 C35 . 1.3725(19) y
C34 N37 . 1.4670(17) y
C35 C36 . 1.327(2) y
C35 H35 . 0.9302 ?
C36 H36 . 0.93 ?
N37 C38 . 1.3049(18) y
N37 H37 . 0.86 ?
C38 O38 . 1.1882(18) y
C38 O39 . 1.3342(18) y
O39 C40 . 1.4523(19) y
C40 C43 . 1.503(3) y
C40 C41 . 1.523(3) y
C40 H40 . 0.98 ?
C41 C42 . 1.535(3) y
C41 H41a . 0.97 ?
C41 H41b . 0.97 ?
C42 H42a . 0.96 ?
C42 H42b . 0.96 ?
C42 H42c . 0.96 ?
C43 H43a . 0.96 ?
C43 H43b . 0.96 ?
C43 H43c . 0.96 ?
C101 C103 . 1.41(4) y

loop_
_geom_hbond_atom_site_label_D
_geom_hbond_atom_site_label_H
_geom_hbond_atom_site_label_A
_geom_hbond_distance_DH
_geom_hbond_distance_HA
_geom_hbond_distance_DA
_geom_hbond_angle_DHA
_geom_hbond_site_symmetry_A
N17 H17 O18 0.86 1.98 2.8328(17) 173.9 4_464
N37 H37 O38 0.86 2.02 2.8794(16) 174.5 8_354

loop_
_geom_torsion_atom_site_label_1
_geom_torsion_atom_site_label_2
_geom_torsion_atom_site_label_3
_geom_torsion_atom_site_label_4
_geom_torsion_site_symmetry_1
_geom_torsion
_geom_torsion_publ_flag
C11 C1 C11 C12 6_454 -146.00(14) y
C31 C1 C11 C12 . 92.81(14) y
C31 C1 C11 C12 6_454 -24.52(18) y
C11 C1 C11 C16 6_454 35.59(9) y
C31 C1 C11 C16 . -85.60(16) y
C31 C1 C11 C16 6_454 157.07(12) y
C16 C11 C12 C13 . 2.76(19) y
C1 C11 C12 C13 . -175.73(12) y
C11 C12 C13 C14 . -3.0(2) y
C12 C13 C14 N17 . -176.23(13) y
C12 C13 C14 C15 . 2.4(2) y
N17 C14 C15 C16 . 176.83(13) y
C13 C14 C15 C16 . -2.0(2) y
C14 C15 C16 C11 . 1.9(2) y
C12 C11 C16 C15 . -2.19(19) y
C1 C11 C16 C15 . 176.36(12) y
C13 C14 N17 C18 . -19.6(2) y
C15 C14 N17 C18 . 161.74(14) y
C14 N17 C18 O18 . 9.2(3) y
C14 N17 C18 O19 . -174.89(14) y
O18 C18 O19 C20 . -11.6(3) y
N17 C18 O19 C20 . 172.33(15) y
C18 O19 C20 C21 . 115.37(19) y
C18 O19 C20 C23 . -155.98(19) y
C23 C20 C21 C22 . -178.7(3) y
O19 C20 C21 C22 . -88.2(3) y
C11 C1 C31 C32 6_454 79.98(17) y
C11 C1 C31 C32 . -156.10(13) y
C31 C1 C31 C32 6_454 -38.22(10) y
C11 C1 C31 C36 6_454 -95.54(14) y
C11 C1 C31 C36 . 28.39(18) y
C31 C1 C31 C36 6_454 146.26(14) y
C36 C31 C32 C33 . 0.1(2) y
C1 C31 C32 C33 . -175.70(12) y
C31 C32 C33 C34 . 1.6(2) y
C32 C33 C34 C35 . -2.6(2) y
C32 C33 C34 N37 . 178.36(12) y
C33 C34 C35 C36 . 1.9(2) y
N37 C34 C35 C36 . -179.08(13) y
C34 C35 C36 C31 . -0.2(2) y
C32 C31 C36 C35 . -0.8(2) y
C1 C31 C36 C35 . 175.01(13) y
C33 C34 N37 C38 . -164.76(15) y
C35 C34 N37 C38 . 16.2(2) y
C34 N37 C38 O38 . -1.2(3) y
C34 N37 C38 O39 . 176.31(13) y
O38 C38 O39 C40 . 11.8(2) y
N37 C38 O39 C40 . -165.79(13) y
C38 O39 C40 C43 . -81.4(2) y
C38 O39 C40 C41 . 153.05(14) y
O39 C40 C41 C42 . -60.8(2) y
C43 C40 C41 C42 . 175.86(19) y
